data_7248549
loop_
_publ_author_name
'Donnecke, Sofia'
'Paul, Mathias'
'Williams, Peter J. H.'
'Chan, Serena'
'Tse, Veronica'
'Sachdeva, Jigyasa'
'Oliver, Allen G.'
'McIndoe, J. Scott'
'Paci, Irina'

_publ_section_title
;
 Mechanistic study of the atomic layer deposition of cobalt: a combined
 mass spectrometric and computational approach.
;
_journal_issue 19
_journal_name_full 'Physical chemistry chemical physics : PCCP'
_journal_page_first 14448
_journal_page_last 14455
_journal_paper_doi 10.1039/d4cp00093e
_journal_volume 26
_journal_year 2024
_chemical_formula_moiety 'C23 H22 P, I'
_chemical_formula_sum 'C23 H22 I P'
_chemical_formula_weight 456.27
_chemical_name_systematic 'pent-3-yn-1-yltriphenylphosphonium iodide'
_space_group_crystal_system monoclinic
_space_group_IT_number 14
_space_group_name_Hall '-P 2ybc'
_space_group_name_H-M_alt 'P 1 21/c 1'
_atom_sites_solution_hydrogens geom
_atom_sites_solution_primary dual
_atom_sites_solution_secondary difmap
_audit_creation_method SHELXL-2018/3
_audit_update_record
;
2023-12-15 deposited with the CCDC.	2024-04-16 downloaded from the CCDC.
;
_cell_angle_alpha 90
_cell_angle_beta 106.717(12)
_cell_angle_gamma 90
_cell_formula_units_Z 4
_cell_length_a 10.606(10)
_cell_length_b 18.313(16)
_cell_length_c 10.750(10)
_cell_measurement_reflns_used 8795
_cell_measurement_temperature 120(2)
_cell_measurement_theta_max 28.04
_cell_measurement_theta_min 2.22
_cell_volume 2000(3)
_computing_cell_refinement 'Bruker SAINT (Bruker, 2015)'
_computing_data_collection 'Bruker APEX-3 (Bruker, 2015)'
_computing_data_reduction 'Bruker SAINT (Bruker, 2015)'
_computing_molecular_graphics 'Bruker XP (Bruker, 2015)'
_computing_publication_material 'CIFTAB (Sheldrick, 2008)'
_computing_structure_refinement 'SHELXL-2018/3 (Sheldrick, 2015)'
_computing_structure_solution 'SHELXT-2018/2 (Sheldrick, 2015)'
_diffrn_ambient_temperature 120(2)
_diffrn_detector_area_resol_mean 8.33
_diffrn_measured_fraction_theta_full 1.000
_diffrn_measured_fraction_theta_max 0.997
_diffrn_measurement_device_type 'Bruker Kappa X8-APEX-II'
_diffrn_measurement_method 'combination of \w and \f-scans '
_diffrn_radiation_monochromator graphite
_diffrn_radiation_source 'fine-focus sealed tube'
_diffrn_radiation_type MoK\a
_diffrn_radiation_wavelength 0.71073
_diffrn_reflns_av_R_equivalents 0.0387
_diffrn_reflns_av_unetI/netI 0.0252
_diffrn_reflns_Laue_measured_fraction_full 1.000
_diffrn_reflns_Laue_measured_fraction_max 0.997
_diffrn_reflns_limit_h_max 14
_diffrn_reflns_limit_h_min -14
_diffrn_reflns_limit_k_max 24
_diffrn_reflns_limit_k_min -24
_diffrn_reflns_limit_l_max 14
_diffrn_reflns_limit_l_min -14
_diffrn_reflns_number 31690
_diffrn_reflns_point_group_measured_fraction_full 1.000
_diffrn_reflns_point_group_measured_fraction_max 0.997
_diffrn_reflns_theta_full 25.242
_diffrn_reflns_theta_max 28.384
_diffrn_reflns_theta_min 2.005
_exptl_absorpt_coefficient_mu 1.684
_exptl_absorpt_correction_T_max 0.9000
_exptl_absorpt_correction_T_min 0.7833
_exptl_absorpt_correction_type numerical
_exptl_absorpt_process_details 'SADABS (Krause et al., 2015)'
_exptl_crystal_colour colorless
_exptl_crystal_density_diffrn 1.516
_exptl_crystal_description block
_exptl_crystal_F_000 912
_exptl_crystal_size_max 0.218
_exptl_crystal_size_mid 0.155
_exptl_crystal_size_min 0.119
_refine_diff_density_max 0.629
_refine_diff_density_min -0.463
_refine_diff_density_rms 0.072
_refine_ls_extinction_method none
_refine_ls_goodness_of_fit_ref 1.043
_refine_ls_hydrogen_treatment constr
_refine_ls_matrix_type full
_refine_ls_number_parameters 227
_refine_ls_number_reflns 4998
_refine_ls_number_restraints 0
_refine_ls_restrained_S_all 1.043
_refine_ls_R_factor_all 0.0293
_refine_ls_R_factor_gt 0.0222
_refine_ls_shift/su_max 0.000
_refine_ls_shift/su_mean 0.000
_refine_ls_structure_factor_coef Fsqd
_refine_ls_weighting_details 'w=1/[\s^2^(Fo^2^)+(0.0184P)^2^+1.0327P] where P=(Fo^2^+2Fc^2^)/3'
_refine_ls_weighting_scheme calc
_refine_ls_wR_factor_gt 0.0460
_refine_ls_wR_factor_ref 0.0486
_reflns_Friedel_coverage 0.000
_reflns_number_gt 4330
_reflns_number_total 4998
_reflns_threshold_expression 'I > 2\s(I)'
_cod_data_source_file d4cp00093e3.cif
_cod_data_source_block map004
_cod_depositor_comments 'Adding full bibliography for 7248549--7248550.cif.'
_cod_original_sg_symbol_H-M 'P 21/c'
_cod_database_code 7248549
_shelx_shelxl_version_number 2018/3
_shelx_space_group_comment
;
The symmetry employed for this shelxl refinement is uniquely defined
by the following loop, which should always be used as a source of
symmetry information in preference to the above space-group names.
They are only intended as comments.
;
_shelx_estimated_absorpt_t_min 0.710
_shelx_estimated_absorpt_t_max 0.825

loop_
_space_group_symop_operation_xyz
'x, y, z'
'-x, y+1/2, -z+1/2'
'-x, -y, -z'
'x, -y-1/2, z-1/2'

loop_
_atom_site_label
_atom_site_type_symbol
_atom_site_fract_x
_atom_site_fract_y
_atom_site_fract_z
_atom_site_U_iso_or_equiv
_atom_site_adp_type
_atom_site_occupancy
_atom_site_site_symmetry_order
_atom_site_calc_flag
_atom_site_refinement_flags_posn
_atom_site_refinement_flags_adp
_atom_site_refinement_flags_occupancy
_atom_site_disorder_assembly
_atom_site_disorder_group
P1 P 0.28234(4) 0.36666(3) 0.66369(4) 0.01322(9) Uani 1 1 d . . . . .
C1 C 0.36800(18) 0.44452(10) 0.75019(17) 0.0160(4) Uani 1 1 d . . . . .
H1A H 0.302244 0.479373 0.764622 0.019 Uiso 1 1 calc R U . . .
H1B H 0.423107 0.428128 0.836469 0.019 Uiso 1 1 calc R U . . .
C2 C 0.45605(18) 0.48485(11) 0.68181(18) 0.0189(4) Uani 1 1 d . . . . .
H2A H 0.523931 0.512538 0.747353 0.023 Uiso 1 1 calc R U . . .
H2B H 0.501842 0.448474 0.642177 0.023 Uiso 1 1 calc R U . . .
C3 C 0.38350(19) 0.53530(11) 0.58084(18) 0.0191(4) Uani 1 1 d . . . . .
C4 C 0.3244(2) 0.57662(11) 0.50009(19) 0.0218(4) Uani 1 1 d . . . . .
C5 C 0.2526(2) 0.62566(13) 0.3971(2) 0.0332(5) Uani 1 1 d . . . . .
H5A H 0.297659 0.672945 0.406506 0.040 Uiso 1 1 calc R U . . .
H5B H 0.162958 0.632518 0.403168 0.040 Uiso 1 1 calc R U . . .
H5C H 0.249051 0.604460 0.312451 0.040 Uiso 1 1 calc R U . . .
C6 C 0.16053(17) 0.33725(10) 0.73952(17) 0.0150(4) Uani 1 1 d . . . . .
C7 C 0.09513(19) 0.27142(11) 0.70033(19) 0.0209(4) Uani 1 1 d . . . . .
H7 H 0.115657 0.242760 0.635090 0.025 Uiso 1 1 calc R U . . .
C8 C 0.00039(19) 0.24793(11) 0.7566(2) 0.0248(4) Uani 1 1 d . . . . .
H8 H -0.044412 0.203162 0.729733 0.030 Uiso 1 1 calc R U . . .
C9 C -0.02933(19) 0.28941(12) 0.8518(2) 0.0255(5) Uani 1 1 d . . . . .
H9 H -0.094440 0.273094 0.890352 0.031 Uiso 1 1 calc R U . . .
C10 C 0.03556(19) 0.35460(12) 0.89100(19) 0.0247(4) Uani 1 1 d . . . . .
H10 H 0.014923 0.382889 0.956605 0.030 Uiso 1 1 calc R U . . .
C11 C 0.13061(18) 0.37900(11) 0.83523(17) 0.0194(4) Uani 1 1 d . . . . .
H11 H 0.174914 0.423894 0.862235 0.023 Uiso 1 1 calc R U . . .
C12 C 0.39498(17) 0.29334(10) 0.66953(17) 0.0148(4) Uani 1 1 d . . . . .
C13 C 0.3614(2) 0.23702(11) 0.57883(19) 0.0224(4) Uani 1 1 d . . . . .
H13 H 0.282625 0.239873 0.509078 0.027 Uiso 1 1 calc R U . . .
C14 C 0.4429(2) 0.17708(12) 0.5906(2) 0.0273(5) Uani 1 1 d . . . . .
H14 H 0.420013 0.138542 0.529056 0.033 Uiso 1 1 calc R U . . .
C15 C 0.5583(2) 0.17303(12) 0.6923(2) 0.0268(5) Uani 1 1 d . . . . .
H15 H 0.614504 0.131872 0.699938 0.032 Uiso 1 1 calc R U . . .
C16 C 0.5912(2) 0.22863(12) 0.7821(2) 0.0256(4) Uani 1 1 d . . . . .
H16 H 0.670079 0.225457 0.851645 0.031 Uiso 1 1 calc R U . . .
C17 C 0.51052(18) 0.28914(11) 0.77185(19) 0.0203(4) Uani 1 1 d . . . . .
H17 H 0.533697 0.327392 0.833970 0.024 Uiso 1 1 calc R U . . .
C18 C 0.20370(17) 0.39005(10) 0.49788(16) 0.0149(4) Uani 1 1 d . . . . .
C19 C 0.07437(18) 0.41564(10) 0.46297(18) 0.0186(4) Uani 1 1 d . . . . .
H19 H 0.025014 0.414993 0.524020 0.022 Uiso 1 1 calc R U . . .
C20 C 0.0187(2) 0.44195(11) 0.33878(19) 0.0246(4) Uani 1 1 d . . . . .
H20 H -0.069728 0.458840 0.314058 0.030 Uiso 1 1 calc R U . . .
C21 C 0.0908(2) 0.44383(11) 0.25034(19) 0.0246(4) Uani 1 1 d . . . . .
H21 H 0.052759 0.463392 0.166009 0.030 Uiso 1 1 calc R U . . .
C22 C 0.2186(2) 0.41728(11) 0.28425(19) 0.0227(4) Uani 1 1 d . . . . .
H22 H 0.267143 0.417645 0.222476 0.027 Uiso 1 1 calc R U . . .
C23 C 0.27568(19) 0.39022(11) 0.40793(18) 0.0200(4) Uani 1 1 d . . . . .
H23 H 0.363172 0.371926 0.431305 0.024 Uiso 1 1 calc R U . . .
I1 I 0.73716(2) 0.06240(2) 0.49103(2) 0.01972(4) Uani 1 1 d . . . . .

loop_
_atom_site_aniso_label
_atom_site_aniso_U_11
_atom_site_aniso_U_22
_atom_site_aniso_U_33
_atom_site_aniso_U_23
_atom_site_aniso_U_13
_atom_site_aniso_U_12
P1 0.0147(2) 0.0133(2) 0.0113(2) -0.00050(17) 0.00321(17) 0.00115(17)
C1 0.0186(8) 0.0138(9) 0.0147(8) -0.0011(7) 0.0037(7) -0.0002(7)
C2 0.0164(9) 0.0195(10) 0.0199(9) 0.0023(7) 0.0040(7) 0.0000(7)
C3 0.0218(9) 0.0183(10) 0.0181(9) -0.0010(7) 0.0071(8) -0.0034(8)
C4 0.0254(10) 0.0208(10) 0.0205(10) -0.0006(8) 0.0087(8) -0.0013(8)
C5 0.0345(12) 0.0378(14) 0.0268(11) 0.0098(10) 0.0083(10) 0.0099(10)
C6 0.0147(8) 0.0154(9) 0.0144(8) 0.0034(7) 0.0033(7) 0.0032(7)
C7 0.0243(10) 0.0177(10) 0.0211(10) 0.0012(7) 0.0073(8) 0.0011(8)
C8 0.0213(10) 0.0197(10) 0.0319(11) 0.0071(8) 0.0052(8) -0.0008(8)
C9 0.0181(9) 0.0329(12) 0.0275(11) 0.0126(9) 0.0096(8) 0.0033(8)
C10 0.0228(10) 0.0347(12) 0.0179(10) 0.0009(8) 0.0080(8) 0.0050(9)
C11 0.0187(9) 0.0227(10) 0.0159(9) -0.0006(7) 0.0037(7) 0.0013(8)
C12 0.0164(8) 0.0125(9) 0.0161(9) 0.0003(7) 0.0058(7) 0.0014(7)
C13 0.0260(10) 0.0219(10) 0.0184(9) -0.0031(8) 0.0049(8) 0.0044(8)
C14 0.0393(12) 0.0220(11) 0.0235(10) -0.0025(8) 0.0139(9) 0.0059(9)
C15 0.0338(11) 0.0221(11) 0.0301(11) 0.0068(8) 0.0179(9) 0.0125(9)
C16 0.0198(10) 0.0273(11) 0.0287(11) 0.0081(9) 0.0052(8) 0.0059(8)
C17 0.0197(9) 0.0191(10) 0.0210(10) 0.0007(7) 0.0039(8) 0.0008(7)
C18 0.0176(8) 0.0149(9) 0.0107(8) 0.0000(6) 0.0016(7) -0.0008(7)
C19 0.0207(9) 0.0171(9) 0.0175(9) -0.0012(7) 0.0048(7) 0.0015(7)
C20 0.0243(10) 0.0232(11) 0.0212(10) -0.0002(8) -0.0017(8) 0.0050(8)
C21 0.0353(11) 0.0196(10) 0.0134(9) 0.0012(8) -0.0019(8) -0.0023(9)
C22 0.0296(11) 0.0232(11) 0.0156(9) -0.0013(7) 0.0071(8) -0.0071(8)
C23 0.0191(9) 0.0229(10) 0.0172(9) -0.0012(7) 0.0040(7) -0.0033(8)
I1 0.01820(6) 0.02453(7) 0.01630(6) 0.00466(5) 0.00475(5) 0.00378(5)

loop_
_atom_type_symbol
_atom_type_description
_atom_type_scat_dispersion_real
_atom_type_scat_dispersion_imag
_atom_type_scat_source
C C 0.0033 0.0016 'International Tables Vol C Tables 4.2.6.8 and 6.1.1.4'
H H 0.0000 0.0000 'International Tables Vol C Tables 4.2.6.8 and 6.1.1.4'
P P 0.1023 0.0942 'International Tables Vol C Tables 4.2.6.8 and 6.1.1.4'
I I -0.4742 1.8119 'International Tables Vol C Tables 4.2.6.8 and 6.1.1.4'

loop_
_geom_angle_atom_site_label_1
_geom_angle_atom_site_label_2
_geom_angle_atom_site_label_3
_geom_angle
_geom_angle_site_symmetry_1
_geom_angle_site_symmetry_3
_geom_angle_publ_flag
C12 P1 C18 109.30(9) . . ?
C12 P1 C6 108.64(10) . . ?
C18 P1 C6 109.49(10) . . ?
C12 P1 C1 110.14(10) . . ?
C18 P1 C1 110.27(9) . . ?
C6 P1 C1 108.97(10) . . ?
C2 C1 P1 114.86(14) . . ?
C3 C2 C1 113.36(16) . . ?
C4 C3 C2 179.3(2) . . ?
C3 C4 C5 177.9(2) . . ?
C11 C6 C7 119.97(18) . . ?
C11 C6 P1 121.20(15) . . ?
C7 C6 P1 118.83(15) . . ?
C8 C7 C6 119.87(19) . . ?
C9 C8 C7 120.2(2) . . ?
C8 C9 C10 120.06(19) . . ?
C9 C10 C11 120.45(19) . . ?
C10 C11 C6 119.47(19) . . ?
C13 C12 C17 120.08(17) . . ?
C13 C12 P1 119.86(14) . . ?
C17 C12 P1 119.78(14) . . ?
C14 C13 C12 119.81(19) . . ?
C13 C14 C15 120.1(2) . . ?
C16 C15 C14 120.05(19) . . ?
C15 C16 C17 120.63(19) . . ?
C16 C17 C12 119.32(19) . . ?
C23 C18 C19 120.34(17) . . ?
C23 C18 P1 120.02(15) . . ?
C19 C18 P1 119.28(14) . . ?
C20 C19 C18 119.40(18) . . ?
C19 C20 C21 120.41(19) . . ?
C20 C21 C22 120.22(19) . . ?
C23 C22 C21 120.15(19) . . ?
C22 C23 C18 119.46(19) . . ?

loop_
_geom_bond_atom_site_label_1
_geom_bond_atom_site_label_2
_geom_bond_distance
_geom_bond_site_symmetry_2
_geom_bond_publ_flag
P1 C12 1.786(2) . ?
P1 C18 1.789(2) . ?
P1 C6 1.797(2) . ?
P1 C1 1.799(2) . ?
C1 C2 1.534(3) . ?
C2 C3 1.464(3) . ?
C3 C4 1.186(3) . ?
C4 C5 1.458(3) . ?
C6 C11 1.390(3) . ?
C6 C7 1.394(3) . ?
C7 C8 1.382(3) . ?
C8 C9 1.382(3) . ?
C9 C10 1.382(3) . ?
C10 C11 1.387(3) . ?
C12 C13 1.393(3) . ?
C12 C17 1.394(3) . ?
C13 C14 1.380(3) . ?
C14 C15 1.389(3) . ?
C15 C16 1.377(3) . ?
C16 C17 1.385(3) . ?
C18 C23 1.394(3) . ?
C18 C19 1.395(3) . ?
C19 C20 1.382(3) . ?
C20 C21 1.382(3) . ?
C21 C22 1.386(3) . ?
C22 C23 1.384(3) . ?

loop_
_geom_torsion_atom_site_label_1
_geom_torsion_atom_site_label_2
_geom_torsion_atom_site_label_3
_geom_torsion_atom_site_label_4
_geom_torsion
_geom_torsion_site_symmetry_1
_geom_torsion_site_symmetry_2
_geom_torsion_site_symmetry_3
_geom_torsion_site_symmetry_4
_geom_torsion_publ_flag
C12 P1 C1 C2 72.28(15) . . . . ?
C18 P1 C1 C2 -48.43(16) . . . . ?
C6 P1 C1 C2 -168.64(13) . . . . ?
P1 C1 C2 C3 81.07(19) . . . . ?
C12 P1 C6 C11 129.42(15) . . . . ?
C18 P1 C6 C11 -111.28(16) . . . . ?
C1 P1 C6 C11 9.41(17) . . . . ?
C12 P1 C6 C7 -50.87(17) . . . . ?
C18 P1 C6 C7 68.43(17) . . . . ?
C1 P1 C6 C7 -170.88(14) . . . . ?
C11 C6 C7 C8 0.2(3) . . . . ?
P1 C6 C7 C8 -179.54(14) . . . . ?
C6 C7 C8 C9 -0.2(3) . . . . ?
C7 C8 C9 C10 0.1(3) . . . . ?
C8 C9 C10 C11 0.1(3) . . . . ?
C9 C10 C11 C6 -0.1(3) . . . . ?
C7 C6 C11 C10 0.0(3) . . . . ?
P1 C6 C11 C10 179.71(14) . . . . ?
C18 P1 C12 C13 -38.95(18) . . . . ?
C6 P1 C12 C13 80.47(18) . . . . ?
C1 P1 C12 C13 -160.24(15) . . . . ?
C18 P1 C12 C17 147.06(15) . . . . ?
C6 P1 C12 C17 -93.51(17) . . . . ?
C1 P1 C12 C17 25.77(18) . . . . ?
C17 C12 C13 C14 0.0(3) . . . . ?
P1 C12 C13 C14 -173.98(16) . . . . ?
C12 C13 C14 C15 -0.2(3) . . . . ?
C13 C14 C15 C16 0.4(3) . . . . ?
C14 C15 C16 C17 -0.3(3) . . . . ?
C15 C16 C17 C12 0.1(3) . . . . ?
C13 C12 C17 C16 0.1(3) . . . . ?
P1 C12 C17 C16 174.07(15) . . . . ?
C12 P1 C18 C23 -39.17(18) . . . . ?
C6 P1 C18 C23 -158.07(15) . . . . ?
C1 P1 C18 C23 82.04(17) . . . . ?
C12 P1 C18 C19 147.76(15) . . . . ?
C6 P1 C18 C19 28.87(18) . . . . ?
C1 P1 C18 C19 -91.03(17) . . . . ?
C23 C18 C19 C20 -0.7(3) . . . . ?
P1 C18 C19 C20 172.32(15) . . . . ?
C18 C19 C20 C21 -0.8(3) . . . . ?
C19 C20 C21 C22 1.9(3) . . . . ?
C20 C21 C22 C23 -1.5(3) . . . . ?
C21 C22 C23 C18 -0.1(3) . . . . ?
C19 C18 C23 C22 1.2(3) . . . . ?
P1 C18 C23 C22 -171.79(15) . . . . ?
